data_7219630
loop_
_publ_author_name
'Kulkarni, Suvarn S.'
'Sanapala, Someswara Rao'

_publ_section_title
;
 One-pot Synthesis of Bicyclic Sugar Oxazolidinone from D-Glucosamine
;
_journal_name_full 'RSC Adv.'
_journal_paper_doi 10.1039/C5RA02270C
_journal_year 2015
_chemical_absolute_configuration rm
_chemical_formula_sum 'C15 H19 N O10'
_chemical_formula_weight 373.31
_chemical_name_systematic
; 
 ? 
;
_space_group_IT_number 19
_symmetry_cell_setting orthorhombic
_symmetry_space_group_name_Hall 'P 2ac 2ab'
_symmetry_space_group_name_H-M 'P 21 21 21'
_atom_sites_solution_hydrogens geom
_atom_sites_solution_primary direct
_atom_sites_solution_secondary difmap
_audit_creation_method SHELXL-97
_audit_update_record
;
2014-11-11 deposited with the CCDC.
2015-02-20 downloaded from the CCDC.
;
_cell_angle_alpha 90.00
_cell_angle_beta 90.00
_cell_angle_gamma 90.00
_cell_formula_units_Z 4
_cell_length_a 9.809(3)
_cell_length_b 10.419(3)
_cell_length_c 16.505(5)
_cell_measurement_reflns_used 2976
_cell_measurement_temperature 293(2)
_cell_measurement_theta_max 31.30
_cell_measurement_theta_min 2.30
_cell_volume 1686.8(9)
_computing_cell_refinement 'CrystalClear-SM Expert 2.1 b23 (Rigaku, 2012)'
_computing_data_collection 'CrystalClear-SM Expert 2.1 b23 (Rigaku, 2012)'
_computing_data_reduction 'CrystalClear-SM Expert 2.1 b23 (Rigaku, 2012)'
_computing_structure_refinement 'SHELXL-97 (Sheldrick, 2008)'
_computing_structure_solution 'SHELXS-97 (Sheldrick, 2008)'
_diffrn_ambient_temperature 293(2)
_diffrn_detector_area_resol_mean 7.111
_diffrn_measured_fraction_theta_full 0.996
_diffrn_measured_fraction_theta_max 0.996
_diffrn_measurement_device_type 'Rigaku Saturn724'
_diffrn_measurement_method \w
_diffrn_radiation_monochromator graphite
_diffrn_radiation_source 'fine-focus sealed tube'
_diffrn_radiation_type MoK\a
_diffrn_radiation_wavelength 0.71075
_diffrn_reflns_av_R_equivalents 0.0664
_diffrn_reflns_av_sigmaI/netI 0.0591
_diffrn_reflns_limit_h_max 11
_diffrn_reflns_limit_h_min -11
_diffrn_reflns_limit_k_max 12
_diffrn_reflns_limit_k_min -9
_diffrn_reflns_limit_l_max 18
_diffrn_reflns_limit_l_min -19
_diffrn_reflns_number 12759
_diffrn_reflns_theta_full 25.00
_diffrn_reflns_theta_max 25.00
_diffrn_reflns_theta_min 2.31
_exptl_absorpt_coefficient_mu 0.125
_exptl_absorpt_correction_T_max 0.9753
_exptl_absorpt_correction_T_min 0.9753
_exptl_absorpt_correction_type numerical
_exptl_absorpt_process_details 'NUMBAS (Rigaku, 1999)'
_exptl_crystal_colour colourless
_exptl_crystal_density_diffrn 1.470
_exptl_crystal_density_method 'not measured'
_exptl_crystal_description rectangular
_exptl_crystal_F_000 784
_exptl_crystal_size_max 0.20
_exptl_crystal_size_mid 0.20
_exptl_crystal_size_min 0.20
_refine_diff_density_max 0.343
_refine_diff_density_min -0.344
_refine_diff_density_rms 0.101
_refine_ls_abs_structure_details 'Flack H D (1983), Acta Cryst. A39, 876-881'
_refine_ls_abs_structure_Flack -0.1(10)
_refine_ls_extinction_method none
_refine_ls_goodness_of_fit_ref 0.738
_refine_ls_hydrogen_treatment mixed
_refine_ls_matrix_type full
_refine_ls_number_parameters 235
_refine_ls_number_reflns 2950
_refine_ls_number_restraints 0
_refine_ls_restrained_S_all 0.738
_refine_ls_R_factor_all 0.0415
_refine_ls_R_factor_gt 0.0386
_refine_ls_shift/su_max 0.000
_refine_ls_shift/su_mean 0.000
_refine_ls_structure_factor_coef Fsqd
_refine_ls_weighting_details 'calc w=1/[\s^2^(Fo^2^)+(0.1267P)^2^+0.0000P] where P=(Fo^2^+2Fc^2^)/3'
_refine_ls_weighting_scheme calc
_refine_ls_wR_factor_gt 0.1125
_refine_ls_wR_factor_ref 0.1216
_reflns_number_gt 2731
_reflns_number_total 2950
_reflns_threshold_expression >2sigma(I)
_cod_data_source_file c5ra02270c2.cif
_cod_data_source_block shelxl
_cod_database_code 7219630

loop_
_symmetry_equiv_pos_as_xyz
'x, y, z'
'x+1/2, -y+1/2, -z'
'-x, y+1/2, -z+1/2'
'-x+1/2, -y, z+1/2'

loop_
_atom_site_label
_atom_site_type_symbol
_atom_site_fract_x
_atom_site_fract_y
_atom_site_fract_z
_atom_site_U_iso_or_equiv
_atom_site_adp_type
_atom_site_occupancy
_atom_site_symmetry_multiplicity
_atom_site_calc_flag
_atom_site_refinement_flags
O5 O 0.50026(15) 0.35126(14) 0.58845(9) 0.0187(3) Uani 1 1 d .
O7 O 0.38247(15) 0.15269(15) 0.45530(8) 0.0192(4) Uani 1 1 d .
O9 O 0.40067(16) -0.10852(14) 0.51817(9) 0.0216(4) Uani 1 1 d .
O1 O 0.50239(16) 0.07856(14) 0.65646(9) 0.0215(4) Uani 1 1 d .
O2 O 0.35466(18) 0.06433(15) 0.76707(9) 0.0262(4) Uani 1 1 d .
O4 O 0.24823(18) 0.47321(15) 0.72513(10) 0.0260(4) Uani 1 1 d .
O8 O 0.54725(17) 0.24204(18) 0.37868(10) 0.0282(4) Uani 1 1 d .
O10 O 0.52423(18) -0.23176(16) 0.60399(10) 0.0300(4) Uani 1 1 d .
O6 O 0.35086(17) 0.45583(17) 0.50706(10) 0.0269(4) Uani 1 1 d .
O3 O 0.14855(19) 0.10903(19) 0.81886(11) 0.0358(5) Uani 1 1 d .
N1 N 0.2802(2) 0.26594(17) 0.75535(11) 0.0202(4) Uani 1 1 d .
C3 C 0.3924(2) 0.2722(2) 0.61999(12) 0.0177(5) Uani 1 1 d .
H3A H 0.3021 0.3036 0.6041 0.021 Uiso 1 1 calc R
C14 C 0.2046(2) 0.3803(2) 0.76100(13) 0.0226(5) Uani 1 1 d .
C4 C 0.4144(2) 0.1324(2) 0.59560(12) 0.0181(4) Uani 1 1 d .
H4A H 0.3267 0.0874 0.5966 0.022 Uiso 1 1 calc R
C9 C 0.4297(2) 0.2172(2) 0.38894(12) 0.0203(5) Uani 1 1 d .
C6 C 0.5185(2) -0.0300(2) 0.49893(13) 0.0221(5) Uani 1 1 d .
H6A H 0.5439 -0.0422 0.4427 0.026 Uiso 1 1 calc R
H6B H 0.5951 -0.0549 0.5326 0.026 Uiso 1 1 calc R
C10 C 0.3138(2) 0.2501(2) 0.33394(14) 0.0248(5) Uani 1 1 d .
H10A H 0.3478 0.2956 0.2876 0.037 Uiso 1 1 calc R
H10B H 0.2497 0.3031 0.3624 0.037 Uiso 1 1 calc R
H10C H 0.2695 0.1727 0.3165 0.037 Uiso 1 1 calc R
C1 C 0.4668(3) 0.1338(2) 0.73021(12) 0.0217(5) Uani 1 1 d .
H1A H 0.5454 0.1381 0.7668 0.026 Uiso 1 1 calc R
C2 C 0.4099(2) 0.2678(2) 0.71268(12) 0.0184(5) Uani 1 1 d .
H2A H 0.4702 0.3359 0.7325 0.022 Uiso 1 1 calc R
C12 C 0.5889(3) 0.5107(2) 0.50394(14) 0.0256(5) Uani 1 1 d .
H12A H 0.5636 0.5730 0.4638 0.038 Uiso 1 1 calc R
H12B H 0.6531 0.4514 0.4810 0.038 Uiso 1 1 calc R
H12C H 0.6298 0.5535 0.5494 0.038 Uiso 1 1 calc R
C13 C 0.2499(2) 0.1455(2) 0.78460(13) 0.0247(5) Uani 1 1 d .
C15 C 0.0805(3) 0.3805(3) 0.81286(16) 0.0346(6) Uani 1 1 d .
H15A H 0.0389 0.4639 0.8113 0.052 Uiso 1 1 calc R
H15B H 0.1053 0.3601 0.8676 0.052 Uiso 1 1 calc R
H15C H 0.0171 0.3177 0.7931 0.052 Uiso 1 1 calc R
C7 C 0.4156(2) -0.2019(2) 0.57452(13) 0.0219(5) Uani 1 1 d .
C5 C 0.4832(2) 0.1096(2) 0.51388(12) 0.0195(5) Uani 1 1 d .
H5A H 0.5655 0.1624 0.5097 0.023 Uiso 1 1 calc R
C8 C 0.2818(3) -0.2597(2) 0.59545(16) 0.0306(6) Uani 1 1 d .
H8A H 0.2946 -0.3254 0.6355 0.046 Uiso 1 1 calc R
H8B H 0.2417 -0.2965 0.5477 0.046 Uiso 1 1 calc R
H8C H 0.2225 -0.1945 0.6166 0.046 Uiso 1 1 calc R
C11 C 0.4657(2) 0.4400(2) 0.53122(13) 0.0197(5) Uani 1 1 d .

loop_
_atom_site_aniso_label
_atom_site_aniso_U_11
_atom_site_aniso_U_22
_atom_site_aniso_U_33
_atom_site_aniso_U_23
_atom_site_aniso_U_13
_atom_site_aniso_U_12
O5 0.0136(8) 0.0206(7) 0.0219(7) 0.0059(6) 0.0008(6) -0.0017(6)
O7 0.0175(8) 0.0241(8) 0.0161(7) 0.0023(6) -0.0019(6) 0.0000(7)
O9 0.0225(8) 0.0200(8) 0.0222(8) 0.0014(6) -0.0032(7) 0.0005(7)
O1 0.0250(9) 0.0212(8) 0.0182(7) -0.0002(6) -0.0039(6) 0.0041(7)
O2 0.0343(10) 0.0220(8) 0.0225(8) 0.0023(6) 0.0032(7) -0.0007(8)
O4 0.0251(9) 0.0213(9) 0.0316(9) -0.0023(6) 0.0011(7) 0.0014(8)
O8 0.0175(9) 0.0429(10) 0.0243(8) 0.0074(7) 0.0041(6) 0.0000(8)
O10 0.0317(10) 0.0292(9) 0.0291(9) 0.0058(7) -0.0073(7) 0.0069(8)
O6 0.0225(9) 0.0293(9) 0.0290(9) 0.0107(7) -0.0002(7) 0.0018(7)
O3 0.0394(11) 0.0387(11) 0.0294(9) 0.0029(8) 0.0123(8) -0.0079(9)
N1 0.0199(10) 0.0224(10) 0.0184(9) -0.0014(7) 0.0002(8) -0.0028(8)
C3 0.0133(11) 0.0230(11) 0.0168(10) 0.0018(8) 0.0032(8) -0.0016(9)
C14 0.0223(12) 0.0259(12) 0.0195(11) -0.0056(9) -0.0038(9) 0.0026(10)
C4 0.0148(10) 0.0245(11) 0.0151(9) 0.0022(8) -0.0017(8) 0.0008(9)
C9 0.0253(13) 0.0206(11) 0.0150(10) 0.0008(8) 0.0024(9) 0.0030(10)
C6 0.0197(12) 0.0273(12) 0.0192(11) 0.0018(9) -0.0014(9) 0.0016(10)
C10 0.0218(12) 0.0329(14) 0.0199(11) 0.0036(10) -0.0001(9) 0.0031(10)
C1 0.0245(12) 0.0263(11) 0.0144(10) 0.0005(8) -0.0034(8) -0.0006(10)
C2 0.0163(11) 0.0228(11) 0.0161(10) -0.0017(8) -0.0001(8) -0.0027(9)
C12 0.0254(13) 0.0220(11) 0.0294(12) 0.0038(9) 0.0027(10) -0.0031(10)
C13 0.0296(13) 0.0313(12) 0.0133(10) 0.0020(9) -0.0004(10) -0.0055(11)
C15 0.0276(14) 0.0461(16) 0.0301(13) -0.0054(11) 0.0069(11) 0.0033(13)
C7 0.0313(13) 0.0174(10) 0.0170(10) -0.0034(8) -0.0031(10) 0.0028(10)
C5 0.0180(11) 0.0237(11) 0.0167(11) 0.0015(8) -0.0019(8) 0.0023(9)
C8 0.0303(15) 0.0245(13) 0.0370(14) 0.0051(11) -0.0060(11) -0.0002(11)
C11 0.0237(12) 0.0163(10) 0.0192(10) -0.0002(8) 0.0009(9) 0.0021(9)

loop_
_atom_type_symbol
_atom_type_description
_atom_type_scat_dispersion_real
_atom_type_scat_dispersion_imag
_atom_type_scat_source
C C 0.0033 0.0016 'International Tables Vol C Tables 4.2.6.8 and 6.1.1.4'
H H 0.0000 0.0000 'International Tables Vol C Tables 4.2.6.8 and 6.1.1.4'
N N 0.0061 0.0033 'International Tables Vol C Tables 4.2.6.8 and 6.1.1.4'
O O 0.0106 0.0060 'International Tables Vol C Tables 4.2.6.8 and 6.1.1.4'

loop_
_geom_angle_atom_site_label_1
_geom_angle_atom_site_label_2
_geom_angle_atom_site_label_3
_geom_angle
C11 O5 C3 117.11(17)
C9 O7 C5 117.04(17)
C7 O9 C6 117.99(17)
C1 O1 C4 107.43(16)
C13 O2 C1 110.57(17)
C13 N1 C14 129.4(2)
C13 N1 C2 111.75(18)
C14 N1 C2 118.83(18)
O5 C3 C4 110.30(17)
O5 C3 C2 107.12(17)
C4 C3 C2 102.58(17)
O5 C3 H3A 112.1
C4 C3 H3A 112.1
C2 C3 H3A 112.1
O4 C14 N1 117.3(2)
O4 C14 C15 124.6(2)
N1 C14 C15 118.1(2)
O1 C4 C5 106.91(17)
O1 C4 C3 105.83(17)
C5 C4 C3 116.36(18)
O1 C4 H4A 109.2
C5 C4 H4A 109.2
C3 C4 H4A 109.2
O8 C9 O7 123.2(2)
O8 C9 C10 126.8(2)
O7 C9 C10 110.0(2)
O9 C6 C5 108.89(18)
O9 C6 H6A 109.9
C5 C6 H6A 109.9
O9 C6 H6B 109.9
C5 C6 H6B 109.9
H6A C6 H6B 108.3
C9 C10 H10A 109.5
C9 C10 H10B 109.5
H10A C10 H10B 109.5
C9 C10 H10C 109.5
H10A C10 H10C 109.5
H10B C10 H10C 109.5
O1 C1 O2 110.55(18)
O1 C1 C2 107.65(16)
O2 C1 C2 104.90(18)
O1 C1 H1A 111.2
O2 C1 H1A 111.2
C2 C1 H1A 111.2
N1 C2 C1 102.46(17)
N1 C2 C3 112.58(18)
C1 C2 C3 104.80(17)
N1 C2 H2A 112.1
C1 C2 H2A 112.1
C3 C2 H2A 112.1
C11 C12 H12A 109.5
C11 C12 H12B 109.5
H12A C12 H12B 109.5
C11 C12 H12C 109.5
H12A C12 H12C 109.5
H12B C12 H12C 109.5
O3 C13 O2 121.7(2)
O3 C13 N1 129.1(2)
O2 C13 N1 109.20(19)
C14 C15 H15A 109.5
C14 C15 H15B 109.5
H15A C15 H15B 109.5
C14 C15 H15C 109.5
H15A C15 H15C 109.5
H15B C15 H15C 109.5
O10 C7 O9 123.7(2)
O10 C7 C8 125.5(2)
O9 C7 C8 110.80(19)
O7 C5 C6 110.09(18)
O7 C5 C4 103.83(16)
C6 C5 C4 113.22(18)
O7 C5 H5A 109.8
C6 C5 H5A 109.8
C4 C5 H5A 109.8
C7 C8 H8A 109.5
C7 C8 H8B 109.5
H8A C8 H8B 109.5
C7 C8 H8C 109.5
H8A C8 H8C 109.5
H8B C8 H8C 109.5
O6 C11 O5 123.6(2)
O6 C11 C12 126.3(2)
O5 C11 C12 110.1(2)

loop_
_geom_bond_atom_site_label_1
_geom_bond_atom_site_label_2
_geom_bond_distance
O5 C11 1.365(3)
O5 C3 1.439(2)
O7 C9 1.366(3)
O7 C5 1.453(2)
O9 C7 1.354(3)
O9 C6 1.451(3)
O1 C1 1.391(3)
O1 C4 1.438(3)
O2 C13 1.362(3)
O2 C1 1.451(3)
O4 C14 1.213(3)
O8 C9 1.193(3)
O10 C7 1.211(3)
O6 C11 1.206(3)
O3 C13 1.206(3)
N1 C13 1.377(3)
N1 C14 1.407(3)
N1 C2 1.454(3)
C3 C4 1.526(3)
C3 C2 1.540(3)
C3 H3A 0.9800
C14 C15 1.489(3)
C4 C5 1.527(3)
C4 H4A 0.9800
C9 C10 1.495(3)
C6 C5 1.515(3)
C6 H6A 0.9700
C6 H6B 0.9700
C10 H10A 0.9600
C10 H10B 0.9600
C10 H10C 0.9600
C1 C2 1.531(3)
C1 H1A 0.9800
C2 H2A 0.9800
C12 C11 1.485(3)
C12 H12A 0.9600
C12 H12B 0.9600
C12 H12C 0.9600
C15 H15A 0.9600
C15 H15B 0.9600
C15 H15C 0.9600
C7 C8 1.485(3)
C5 H5A 0.9800
C8 H8A 0.9600
C8 H8B 0.9600
C8 H8C 0.9600

loop_
_geom_torsion_atom_site_label_1
_geom_torsion_atom_site_label_2
_geom_torsion_atom_site_label_3
_geom_torsion_atom_site_label_4
_geom_torsion
C11 O5 C3 C4 114.12(19)
C11 O5 C3 C2 -134.97(19)
C13 N1 C14 O4 -174.9(2)
C2 N1 C14 O4 4.6(3)
C13 N1 C14 C15 7.5(3)
C2 N1 C14 C15 -173.02(19)
C1 O1 C4 C5 160.65(18)
C1 O1 C4 C3 36.0(2)
O5 C3 C4 O1 86.18(19)
C2 C3 C4 O1 -27.7(2)
O5 C3 C4 C5 -32.4(2)
C2 C3 C4 C5 -146.22(18)
C5 O7 C9 O8 -2.1(3)
C5 O7 C9 C10 177.97(18)
C7 O9 C6 C5 -122.66(19)
C4 O1 C1 O2 85.3(2)
C4 O1 C1 C2 -28.7(2)
C13 O2 C1 O1 -125.47(18)
C13 O2 C1 C2 -9.7(2)
C13 N1 C2 C1 -7.9(2)
C14 N1 C2 C1 172.51(17)
C13 N1 C2 C3 104.1(2)
C14 N1 C2 C3 -75.4(2)
O1 C1 C2 N1 127.97(18)
O2 C1 C2 N1 10.21(19)
O1 C1 C2 C3 10.2(2)
O2 C1 C2 C3 -107.51(17)
O5 C3 C2 N1 143.92(17)
C4 C3 C2 N1 -99.9(2)
O5 C3 C2 C1 -105.50(19)
C4 C3 C2 C1 10.7(2)
C1 O2 C13 O3 -176.7(2)
C1 O2 C13 N1 5.0(2)
C14 N1 C13 O3 3.6(4)
C2 N1 C13 O3 -175.9(2)
C14 N1 C13 O2 -178.21(19)
C2 N1 C13 O2 2.3(2)
C6 O9 C7 O10 -7.4(3)
C6 O9 C7 C8 171.68(19)
C9 O7 C5 C6 -97.4(2)
C9 O7 C5 C4 141.08(18)
O9 C6 C5 O7 -68.0(2)
O9 C6 C5 C4 47.7(2)
O1 C4 C5 O7 173.73(15)
C3 C4 C5 O7 -68.3(2)
O1 C4 C5 C6 54.4(2)
C3 C4 C5 C6 172.33(19)
C3 O5 C11 O6 0.9(3)
C3 O5 C11 C12 -178.61(17)
